data_7026436
loop_
_publ_author_name
'Liang, Lan-Chang'
'Chen, Feng-Yi'
'Huang, Mei-Hui'
'Cheng, Liang-Chien'
'Li, Chun-Wei'
'Lee, Hon Man'

_publ_section_title
;
 Aluminium complexes of bidentate N,O- and N,N-ligands derived from
 oxidative functionalization of amido phosphines: synthesis, structure and
 reactivity.
;
_journal_issue 41
_journal_name_full 'Dalton transactions (Cambridge, England : 2003)'
_journal_page_first 9941
_journal_page_last 9951
_journal_paper_doi 10.1039/c0dt00418a
_journal_volume 39
_journal_year 2010
_chemical_formula_moiety 'C44 H54 Al N2 P'
_chemical_formula_sum 'C44 H54 Al N2 P'
_chemical_formula_weight 668.84
_chemical_name_systematic
;
?
;
_space_group_IT_number 14
_symmetry_cell_setting monoclinic
_symmetry_space_group_name_Hall '-P 2ybc'
_symmetry_space_group_name_H-M 'P 1 21/c 1'
_atom_sites_solution_hydrogens geom
_atom_sites_solution_primary direct
_atom_sites_solution_secondary difmap
_audit_creation_method SHELXL-97
_cell_angle_alpha 90.00
_cell_angle_beta 91.6950(10)
_cell_angle_gamma 90.00
_cell_formula_units_Z 4
_cell_length_a 14.8344(3)
_cell_length_b 12.2348(2)
_cell_length_c 22.0762(4)
_cell_measurement_reflns_used 25206
_cell_measurement_temperature 200(2)
_cell_measurement_theta_max 25.35
_cell_measurement_theta_min 2.037
_cell_volume 4004.99(13)
_computing_cell_refinement 'HKL Scalepack (Otwinowski & Minor 1997)'
_computing_data_collection 'Collect (Nonius BV, 1997-2000)'
_computing_data_reduction 'HKL Denzo and Scalepack'
_computing_molecular_graphics 'Ortep-3 for Windows (Farrugia, 1997)'
_computing_publication_material 'WinGX publication routines (Farrugia, 1999)'
_computing_structure_refinement 'SHELXL-97 (Sheldrick, 1997)'
_computing_structure_solution 'SHELXS-86 (Sheldrick, 1986)'
_diffrn_ambient_temperature 200(2)
_diffrn_detector_area_resol_mean 9
_diffrn_measured_fraction_theta_full 0.995
_diffrn_measured_fraction_theta_max 0.995
_diffrn_measurement_device_type KappaCCD
_diffrn_measurement_method 'CCD rotation images, thick slices'
_diffrn_radiation_monochromator graphite
_diffrn_radiation_source 'fine-focus sealed tube'
_diffrn_radiation_type MoK\a
_diffrn_radiation_wavelength 0.71073
_diffrn_reflns_av_R_equivalents 0.0710
_diffrn_reflns_av_sigmaI/netI 0.0744
_diffrn_reflns_limit_h_max 17
_diffrn_reflns_limit_h_min -15
_diffrn_reflns_limit_k_max 14
_diffrn_reflns_limit_k_min -14
_diffrn_reflns_limit_l_max 23
_diffrn_reflns_limit_l_min -26
_diffrn_reflns_number 31022
_diffrn_reflns_theta_full 25.34
_diffrn_reflns_theta_max 25.34
_diffrn_reflns_theta_min 2.16
_exptl_absorpt_coefficient_mu 0.122
_exptl_absorpt_correction_T_max 1.0063
_exptl_absorpt_correction_T_min 0.9427
_exptl_absorpt_correction_type multi-scan
_exptl_absorpt_process_details
;
?
;
_exptl_crystal_colour colorless
_exptl_crystal_density_diffrn 1.109
_exptl_crystal_density_method 'not measured'
_exptl_crystal_description prism
_exptl_crystal_F_000 1440
_exptl_crystal_size_max 0.23
_exptl_crystal_size_mid 0.21
_exptl_crystal_size_min 0.14
_refine_diff_density_max 0.737
_refine_diff_density_min -1.019
_refine_diff_density_rms 0.272
_refine_ls_extinction_coef 0.105(8)
_refine_ls_extinction_expression Fc^*^=kFc[1+0.001xFc^2^\l^3^/sin(2\q)]^-1/4^
_refine_ls_extinction_method SHELXL
_refine_ls_goodness_of_fit_ref 1.172
_refine_ls_hydrogen_treatment fixed
_refine_ls_matrix_type full
_refine_ls_number_parameters 434
_refine_ls_number_reflns 7298
_refine_ls_number_restraints 0
_refine_ls_restrained_S_all 1.172
_refine_ls_R_factor_all 0.1762
_refine_ls_R_factor_gt 0.1280
_refine_ls_shift/su_max 0.002
_refine_ls_shift/su_mean 0.000
_refine_ls_structure_factor_coef Fsqd
_refine_ls_weighting_details 'calc w=1/[\s^2^(Fo^2^)+(0.1723P)^2^+7.4613P] where P=(Fo^2^+2Fc^2^)/3'
_refine_ls_weighting_scheme calc
_refine_ls_wR_factor_gt 0.3391
_refine_ls_wR_factor_ref 0.3698
_reflns_number_gt 4716
_reflns_number_total 7298
_reflns_threshold_expression >2sigma(I)
_cod_data_source_file c0dt00418a.txt
_cod_data_source_block 8069a_2c
_cod_original_sg_symbol_H-M 'P 21/c'
_cod_database_code 7026436

loop_
_symmetry_equiv_pos_as_xyz
'x, y, z'
'-x, y+1/2, -z+1/2'
'-x, -y, -z'
'x, -y-1/2, z-1/2'

loop_
_atom_site_label
_atom_site_type_symbol
_atom_site_fract_x
_atom_site_fract_y
_atom_site_fract_z
_atom_site_U_iso_or_equiv
_atom_site_adp_type
_atom_site_occupancy
_atom_site_symmetry_multiplicity
_atom_site_calc_flag
_atom_site_refinement_flags
P1 P 0.79401(10) 0.25292(12) 0.45746(7) 0.0448(5) Uani 1 1 d .
Al1 Al 0.75588(12) 0.28305(14) 0.32588(8) 0.0470(6) Uani 1 1 d .
N1 N 0.7407(3) 0.2011(4) 0.4002(2) 0.0458(12) Uani 1 1 d .
N2 N 0.7556(3) 0.4278(4) 0.3595(2) 0.0461(12) Uani 1 1 d .
C1 C 0.6686(4) 0.1206(5) 0.4042(3) 0.0493(15) Uani 1 1 d .
C2 C 0.6894(5) 0.0096(6) 0.3916(3) 0.0626(18) Uani 1 1 d .
C3 C 0.7809(6) -0.0253(6) 0.3722(4) 0.081(2) Uani 1 1 d .
H3 H 0.8176 0.0406 0.3675 0.097 Uiso 1 1 calc R
C4 C 0.8282(8) -0.0984(9) 0.4195(7) 0.144(5) Uani 1 1 d .
H4A H 0.8869 -0.1179 0.4059 0.216 Uiso 1 1 calc R
H4B H 0.7932 -0.1634 0.4251 0.216 Uiso 1 1 calc R
H4C H 0.8341 -0.0597 0.4573 0.216 Uiso 1 1 calc R
C5 C 0.7753(9) -0.0835(12) 0.3111(6) 0.154(6) Uani 1 1 d .
H5A H 0.8348 -0.1041 0.2994 0.231 Uiso 1 1 calc R
H5B H 0.7491 -0.0354 0.2811 0.231 Uiso 1 1 calc R
H5C H 0.7385 -0.1477 0.3143 0.231 Uiso 1 1 calc R
C6 C 0.6205(6) -0.0662(7) 0.3984(4) 0.082(2) Uani 1 1 d .
H6 H 0.6324 -0.1396 0.3912 0.099 Uiso 1 1 calc R
C7 C 0.5364(6) -0.0369(8) 0.4152(4) 0.086(3) Uani 1 1 d .
H7 H 0.4925 -0.0901 0.4202 0.103 Uiso 1 1 calc R
C8 C 0.5163(5) 0.0707(7) 0.4247(4) 0.075(2) Uani 1 1 d .
H8 H 0.4584 0.0902 0.4357 0.089 Uiso 1 1 calc R
C9 C 0.5809(4) 0.1510(6) 0.4181(3) 0.0576(16) Uani 1 1 d .
C10 C 0.5515(4) 0.2697(6) 0.4266(3) 0.0658(19) Uani 1 1 d .
H10 H 0.6010 0.3166 0.4136 0.079 Uiso 1 1 calc R
C11 C 0.4675(5) 0.2969(8) 0.3859(4) 0.087(2) Uani 1 1 d .
H11A H 0.4509 0.3719 0.3917 0.130 Uiso 1 1 calc R
H11B H 0.4184 0.2504 0.3966 0.130 Uiso 1 1 calc R
H11C H 0.4813 0.2851 0.3442 0.130 Uiso 1 1 calc R
C12 C 0.5328(6) 0.2987(8) 0.4923(4) 0.083(2) Uani 1 1 d .
H12A H 0.5156 0.3741 0.4948 0.125 Uiso 1 1 calc R
H12B H 0.5862 0.2865 0.5170 0.125 Uiso 1 1 calc R
H12C H 0.4849 0.2536 0.5065 0.125 Uiso 1 1 calc R
C13 C 0.7900(4) 0.1777(5) 0.5281(3) 0.0501(14) Uani 1 1 d .
C14 C 0.7186(5) 0.1150(7) 0.5459(3) 0.072(2) Uani 1 1 d .
H14 H 0.6690 0.1053 0.5197 0.086 Uiso 1 1 calc R
C15 C 0.7199(6) 0.0659(7) 0.6028(3) 0.082(2) Uani 1 1 d .
H15 H 0.6706 0.0247 0.6144 0.098 Uiso 1 1 calc R
C16 C 0.7917(6) 0.0771(6) 0.6414(3) 0.076(2) Uani 1 1 d .
H16 H 0.7923 0.0432 0.6791 0.091 Uiso 1 1 calc R
C17 C 0.8629(6) 0.1385(7) 0.6245(3) 0.083(2) Uani 1 1 d .
H17 H 0.9118 0.1482 0.6513 0.099 Uiso 1 1 calc R
C18 C 0.8635(5) 0.1870(6) 0.5677(3) 0.071(2) Uani 1 1 d .
H18 H 0.9140 0.2261 0.5561 0.085 Uiso 1 1 calc R
C19 C 0.9130(4) 0.2582(5) 0.4433(3) 0.0504(15) Uani 1 1 d .
C20 C 0.9581(5) 0.1634(6) 0.4278(4) 0.074(2) Uani 1 1 d .
H20 H 0.9259 0.0986 0.4224 0.089 Uiso 1 1 calc R
C21 C 1.0504(5) 0.1642(8) 0.4202(4) 0.085(2) Uani 1 1 d .
H21 H 1.0797 0.1000 0.4097 0.103 Uiso 1 1 calc R
C22 C 1.0982(5) 0.2572(8) 0.4280(4) 0.085(2) Uani 1 1 d .
H22 H 1.1600 0.2572 0.4222 0.102 Uiso 1 1 calc R
C23 C 1.0557(5) 0.3517(8) 0.4445(4) 0.081(2) Uani 1 1 d .
H23 H 1.0890 0.4152 0.4509 0.098 Uiso 1 1 calc R
C24 C 0.9636(4) 0.3529(6) 0.4516(3) 0.0610(17) Uani 1 1 d .
H24 H 0.9351 0.4176 0.4620 0.073 Uiso 1 1 calc R
C25 C 0.7590(4) 0.3912(5) 0.4690(2) 0.0454(14) Uani 1 1 d .
C26 C 0.7450(4) 0.4282(6) 0.5281(3) 0.0537(15) Uani 1 1 d .
H26 H 0.7513 0.3792 0.5601 0.064 Uiso 1 1 calc R
C27 C 0.7221(5) 0.5347(6) 0.5401(3) 0.0625(18) Uani 1 1 d .
H27 H 0.7112 0.5575 0.5794 0.075 Uiso 1 1 calc R
C28 C 0.7160(4) 0.6064(6) 0.4923(3) 0.0611(17) Uani 1 1 d .
H28 H 0.7019 0.6792 0.4996 0.073 Uiso 1 1 calc R
C29 C 0.7304(4) 0.5732(5) 0.4333(3) 0.0553(16) Uani 1 1 d .
H29 H 0.7281 0.6249 0.4024 0.066 Uiso 1 1 calc R
C30 C 0.7484(4) 0.4626(5) 0.4188(3) 0.0462(14) Uani 1 1 d .
C31 C 0.7563(5) 0.5137(5) 0.3135(3) 0.0567(16) Uani 1 1 d .
C32 C 0.8404(6) 0.5563(6) 0.2967(3) 0.0662(19) Uani 1 1 d .
C33 C 0.9285(5) 0.5236(6) 0.3267(4) 0.072(2) Uani 1 1 d .
H33 H 0.9174 0.4575 0.3504 0.087 Uiso 1 1 calc R
C34 C 0.9612(7) 0.6119(8) 0.3711(5) 0.104(3) Uani 1 1 d .
H34A H 1.0172 0.5897 0.3901 0.157 Uiso 1 1 calc R
H34B H 0.9170 0.6225 0.4014 0.157 Uiso 1 1 calc R
H34C H 0.9698 0.6792 0.3496 0.157 Uiso 1 1 calc R
C35 C 1.0018(7) 0.4961(9) 0.2824(5) 0.112(3) Uani 1 1 d .
H35A H 1.0559 0.4758 0.3045 0.168 Uiso 1 1 calc R
H35B H 1.0134 0.5587 0.2576 0.168 Uiso 1 1 calc R
H35C H 0.9822 0.4363 0.2571 0.168 Uiso 1 1 calc R
C36 C 0.8411(8) 0.6374(6) 0.2515(4) 0.087(3) Uani 1 1 d .
H36 H 0.8960 0.6663 0.2399 0.105 Uiso 1 1 calc R
C37 C 0.7639(11) 0.6742(7) 0.2245(4) 0.104(4) Uani 1 1 d .
H37 H 0.7664 0.7264 0.1940 0.125 Uiso 1 1 calc R
C38 C 0.6816(9) 0.6348(7) 0.2419(4) 0.097(3) Uani 1 1 d .
H38 H 0.6290 0.6629 0.2240 0.117 Uiso 1 1 calc R
C39 C 0.6761(6) 0.5521(6) 0.2866(3) 0.068(2) Uani 1 1 d .
C40 C 0.5827(6) 0.5163(8) 0.3045(4) 0.088(3) Uani 1 1 d .
H40 H 0.5905 0.4522 0.3308 0.105 Uiso 1 1 calc R
C41 C 0.5349(7) 0.6050(9) 0.3418(5) 0.112(3) Uani 1 1 d .
H41A H 0.4763 0.5793 0.3524 0.168 Uiso 1 1 calc R
H41B H 0.5287 0.6705 0.3181 0.168 Uiso 1 1 calc R
H41C H 0.5700 0.6201 0.3781 0.168 Uiso 1 1 calc R
C42 C 0.5217(7) 0.4810(9) 0.2500(4) 0.107(3) Uani 1 1 d .
H42A H 0.4638 0.4591 0.2642 0.160 Uiso 1 1 calc R
H42B H 0.5491 0.4208 0.2296 0.160 Uiso 1 1 calc R
H42C H 0.5142 0.5412 0.2224 0.160 Uiso 1 1 calc R
C43 C 0.6571(5) 0.2438(6) 0.2694(3) 0.0669(19) Uani 1 1 d .
H43A H 0.6649 0.1699 0.2560 0.100 Uiso 1 1 calc R
H43B H 0.6571 0.2921 0.2352 0.100 Uiso 1 1 calc R
H43C H 0.6008 0.2501 0.2894 0.100 Uiso 1 1 calc R
C44 C 0.8704(5) 0.2453(6) 0.2875(3) 0.071(2) Uani 1 1 d .
H44A H 0.8668 0.1723 0.2717 0.106 Uiso 1 1 calc R
H44B H 0.9191 0.2498 0.3171 0.106 Uiso 1 1 calc R
H44C H 0.8811 0.2955 0.2551 0.106 Uiso 1 1 calc R

loop_
_atom_site_aniso_label
_atom_site_aniso_U_11
_atom_site_aniso_U_22
_atom_site_aniso_U_33
_atom_site_aniso_U_23
_atom_site_aniso_U_13
_atom_site_aniso_U_12
P1 0.0495(9) 0.0435(9) 0.0415(8) 0.0005(6) 0.0019(6) -0.0046(7)
Al1 0.0556(11) 0.0432(10) 0.0424(10) -0.0048(7) 0.0043(8) -0.0033(8)
N1 0.049(3) 0.046(3) 0.043(3) 0.000(2) 0.005(2) -0.011(2)
N2 0.057(3) 0.040(3) 0.040(3) 0.000(2) 0.000(2) -0.001(2)
C1 0.054(4) 0.051(4) 0.043(3) -0.001(3) 0.002(3) -0.015(3)
C2 0.071(5) 0.050(4) 0.067(4) -0.001(3) 0.003(3) -0.014(3)
C3 0.079(5) 0.046(4) 0.117(6) -0.010(4) 0.014(5) 0.000(4)
C4 0.117(9) 0.079(7) 0.237(16) 0.041(8) 0.003(9) 0.022(6)
C5 0.148(11) 0.151(11) 0.166(12) -0.099(10) 0.058(9) -0.022(8)
C6 0.095(6) 0.058(4) 0.094(6) -0.001(4) 0.000(5) -0.026(4)
C7 0.086(6) 0.083(6) 0.088(6) 0.003(5) 0.009(5) -0.041(5)
C8 0.059(4) 0.088(6) 0.077(5) -0.002(4) 0.009(4) -0.023(4)
C9 0.046(4) 0.070(4) 0.056(4) -0.002(3) 0.003(3) -0.018(3)
C10 0.045(4) 0.072(5) 0.081(5) -0.012(4) 0.013(3) -0.007(3)
C11 0.059(5) 0.104(6) 0.097(6) -0.007(5) -0.005(4) 0.003(4)
C12 0.074(5) 0.098(6) 0.079(5) -0.022(5) 0.013(4) 0.005(4)
C13 0.057(4) 0.046(3) 0.047(3) 0.002(3) 0.001(3) -0.005(3)
C14 0.067(5) 0.092(5) 0.056(4) 0.011(4) -0.001(3) -0.022(4)
C15 0.086(6) 0.094(6) 0.066(5) 0.024(4) 0.003(4) -0.030(5)
C16 0.102(6) 0.071(5) 0.055(4) 0.016(4) 0.000(4) -0.016(4)
C17 0.093(6) 0.095(6) 0.059(4) 0.015(4) -0.018(4) -0.014(5)
C18 0.083(5) 0.076(5) 0.054(4) 0.012(4) -0.005(3) -0.022(4)
C19 0.053(4) 0.046(3) 0.051(3) -0.006(3) -0.007(3) 0.000(3)
C20 0.059(4) 0.065(5) 0.098(6) -0.019(4) -0.007(4) 0.001(4)
C21 0.061(5) 0.084(6) 0.111(6) -0.026(5) -0.007(4) 0.019(4)
C22 0.045(4) 0.115(7) 0.094(6) -0.016(5) 0.004(4) 0.001(5)
C23 0.044(4) 0.091(6) 0.109(6) -0.004(5) 0.005(4) -0.015(4)
C24 0.043(3) 0.067(4) 0.073(4) -0.007(3) -0.001(3) -0.006(3)
C25 0.042(3) 0.051(3) 0.044(3) -0.006(3) 0.004(2) -0.006(3)
C26 0.056(4) 0.065(4) 0.041(3) -0.005(3) 0.003(3) -0.003(3)
C27 0.066(4) 0.064(4) 0.059(4) -0.017(3) 0.013(3) 0.002(3)
C28 0.059(4) 0.052(4) 0.072(4) -0.021(3) 0.003(3) 0.006(3)
C29 0.063(4) 0.046(3) 0.056(4) -0.005(3) -0.002(3) 0.005(3)
C30 0.044(3) 0.043(3) 0.051(3) -0.005(3) 0.001(3) 0.000(2)
C31 0.085(5) 0.039(3) 0.046(3) -0.006(3) 0.002(3) 0.002(3)
C32 0.098(6) 0.048(4) 0.053(4) -0.003(3) 0.013(4) -0.013(4)
C33 0.076(5) 0.062(4) 0.081(5) -0.002(4) 0.015(4) -0.027(4)
C34 0.109(7) 0.089(6) 0.116(7) -0.021(6) -0.007(6) -0.033(5)
C35 0.111(8) 0.103(7) 0.124(8) 0.005(6) 0.052(6) -0.028(6)
C36 0.154(9) 0.048(4) 0.060(5) -0.003(4) 0.018(5) -0.018(5)
C37 0.201(13) 0.050(5) 0.062(5) 0.011(4) 0.017(7) 0.005(6)
C38 0.170(10) 0.066(5) 0.056(5) 0.005(4) -0.008(5) 0.038(6)
C39 0.100(6) 0.051(4) 0.052(4) -0.003(3) -0.006(4) 0.013(4)
C40 0.090(6) 0.093(6) 0.079(5) 0.000(5) -0.018(4) 0.030(5)
C41 0.096(7) 0.128(9) 0.112(7) -0.013(6) -0.001(5) 0.041(6)
C42 0.107(7) 0.121(8) 0.090(6) -0.003(6) -0.035(5) 0.023(6)
C43 0.080(5) 0.067(4) 0.053(4) -0.009(3) -0.006(3) -0.007(4)
C44 0.079(5) 0.070(5) 0.064(4) -0.006(4) 0.025(4) -0.002(4)

loop_
_atom_type_symbol
_atom_type_description
_atom_type_scat_dispersion_real
_atom_type_scat_dispersion_imag
_atom_type_scat_source
C C 0.0033 0.0016 'International Tables Vol C Tables 4.2.6.8 and 6.1.1.4'
H H 0.0000 0.0000 'International Tables Vol C Tables 4.2.6.8 and 6.1.1.4'
Al Al 0.0645 0.0514 'International Tables Vol C Tables 4.2.6.8 and 6.1.1.4'
N N 0.0061 0.0033 'International Tables Vol C Tables 4.2.6.8 and 6.1.1.4'
P P 0.1023 0.0942 'International Tables Vol C Tables 4.2.6.8 and 6.1.1.4'

loop_
_geom_angle_atom_site_label_1
_geom_angle_atom_site_label_2
_geom_angle_atom_site_label_3
_geom_angle
N1 P1 C25 110.3(3)
N1 P1 C19 109.9(3)
C25 P1 C19 106.3(3)
N1 P1 C13 116.7(3)
C25 P1 C13 109.9(3)
C19 P1 C13 103.0(3)
N2 Al1 N1 98.5(2)
N2 Al1 C43 117.6(3)
N1 Al1 C43 108.0(3)
N2 Al1 C44 113.1(3)
N1 Al1 C44 111.4(3)
C43 Al1 C44 107.9(3)
C1 N1 P1 124.5(4)
C1 N1 Al1 120.2(4)
P1 N1 Al1 113.3(3)
C30 N2 C31 115.9(5)
C30 N2 Al1 130.6(4)
C31 N2 Al1 113.3(3)
C9 C1 C2 120.4(6)
C9 C1 N1 121.5(6)
C2 C1 N1 118.1(5)
C6 C2 C1 116.9(7)
C6 C2 C3 121.0(7)
C1 C2 C3 122.1(6)
C2 C3 C4 111.8(8)
C2 C3 C5 111.1(8)
C4 C3 C5 110.0(10)
C2 C3 H3 107.9
C4 C3 H3 107.9
C5 C3 H3 107.9
C3 C4 H4A 109.5
C3 C4 H4B 109.5
H4A C4 H4B 109.5
C3 C4 H4C 109.5
H4A C4 H4C 109.5
H4B C4 H4C 109.5
C3 C5 H5A 109.5
C3 C5 H5B 109.5
H5A C5 H5B 109.5
C3 C5 H5C 109.5
H5A C5 H5C 109.5
H5B C5 H5C 109.5
C7 C6 C2 122.4(8)
C7 C6 H6 118.8
C2 C6 H6 118.8
C6 C7 C8 120.1(7)
C6 C7 H7 119.9
C8 C7 H7 119.9
C7 C8 C9 120.8(8)
C7 C8 H8 119.6
C9 C8 H8 119.6
C8 C9 C1 119.2(7)
C8 C9 C10 117.5(6)
C1 C9 C10 123.4(5)
C12 C10 C9 113.4(7)
C12 C10 C11 109.6(6)
C9 C10 C11 111.1(6)
C12 C10 H10 107.5
C9 C10 H10 107.5
C11 C10 H10 107.5
C10 C11 H11A 109.5
C10 C11 H11B 109.5
H11A C11 H11B 109.5
C10 C11 H11C 109.5
H11A C11 H11C 109.5
H11B C11 H11C 109.5
C10 C12 H12A 109.5
C10 C12 H12B 109.5
H12A C12 H12B 109.5
C10 C12 H12C 109.5
H12A C12 H12C 109.5
H12B C12 H12C 109.5
C14 C13 C18 117.8(6)
C14 C13 P1 125.1(5)
C18 C13 P1 117.1(5)
C13 C14 C15 120.5(7)
C13 C14 H14 119.7
C15 C14 H14 119.7
C16 C15 C14 121.0(7)
C16 C15 H15 119.5
C14 C15 H15 119.5
C15 C16 C17 119.3(7)
C15 C16 H16 120.3
C17 C16 H16 120.3
C16 C17 C18 120.7(7)
C16 C17 H17 119.7
C18 C17 H17 119.7
C13 C18 C17 120.6(7)
C13 C18 H18 119.7
C17 C18 H18 119.7
C24 C19 C20 117.9(6)
C24 C19 P1 122.3(5)
C20 C19 P1 119.6(5)
C21 C20 C19 120.6(7)
C21 C20 H20 119.7
C19 C20 H20 119.7
C22 C21 C20 120.6(8)
C22 C21 H21 119.7
C20 C21 H21 119.7
C21 C22 C23 120.0(7)
C21 C22 H22 120.0
C23 C22 H22 120.0
C22 C23 C24 120.3(8)
C22 C23 H23 119.9
C24 C23 H23 119.9
C23 C24 C19 120.6(7)
C23 C24 H24 119.7
C19 C24 H24 119.7
C26 C25 C30 120.8(6)
C26 C25 P1 119.3(5)
C30 C25 P1 119.9(4)
C27 C26 C25 122.1(6)
C27 C26 H26 119.0
C25 C26 H26 119.0
C26 C27 C28 117.9(6)
C26 C27 H27 121.1
C28 C27 H27 121.1
C27 C28 C29 121.8(6)
C27 C28 H28 119.1
C29 C28 H28 119.1
C28 C29 C30 121.8(6)
C28 C29 H29 119.1
C30 C29 H29 119.1
N2 C30 C25 122.6(5)
N2 C30 C29 121.9(5)
C25 C30 C29 115.5(5)
C39 C31 C32 120.8(6)
C39 C31 N2 121.0(6)
C32 C31 N2 118.1(6)
C36 C32 C31 118.1(8)
C36 C32 C33 118.4(8)
C31 C32 C33 123.4(6)
C32 C33 C35 113.9(8)
C32 C33 C34 110.4(7)
C35 C33 C34 110.5(7)
C32 C33 H33 107.2
C35 C33 H33 107.2
C34 C33 H33 107.2
C33 C34 H34A 109.5
C33 C34 H34B 109.5
H34A C34 H34B 109.5
C33 C34 H34C 109.5
H34A C34 H34C 109.5
H34B C34 H34C 109.5
C33 C35 H35A 109.5
C33 C35 H35B 109.5
H35A C35 H35B 109.5
C33 C35 H35C 109.5
H35A C35 H35C 109.5
H35B C35 H35C 109.5
C37 C36 C32 121.6(9)
C37 C36 H36 119.2
C32 C36 H36 119.2
C36 C37 C38 120.4(9)
C36 C37 H37 119.8
C38 C37 H37 119.8
C37 C38 C39 120.9(9)
C37 C38 H38 119.6
C39 C38 H38 119.6
C31 C39 C38 118.1(8)
C31 C39 C40 124.4(6)
C38 C39 C40 117.3(8)
C39 C40 C41 111.9(8)
C39 C40 C42 113.4(8)
C41 C40 C42 110.1(7)
C39 C40 H40 107.1
C41 C40 H40 107.1
C42 C40 H40 107.1
C40 C41 H41A 109.5
C40 C41 H41B 109.5
H41A C41 H41B 109.5
C40 C41 H41C 109.5
H41A C41 H41C 109.5
H41B C41 H41C 109.5
C40 C42 H42A 109.5
C40 C42 H42B 109.5
H42A C42 H42B 109.5
C40 C42 H42C 109.5
H42A C42 H42C 109.5
H42B C42 H42C 109.5
Al1 C43 H43A 109.5
Al1 C43 H43B 109.5
H43A C43 H43B 109.5
Al1 C43 H43C 109.5
H43A C43 H43C 109.5
H43B C43 H43C 109.5
Al1 C44 H44A 109.5
Al1 C44 H44B 109.5
H44A C44 H44B 109.5
Al1 C44 H44C 109.5
H44A C44 H44C 109.5
H44B C44 H44C 109.5

loop_
_geom_bond_atom_site_label_1
_geom_bond_atom_site_label_2
_geom_bond_distance
P1 N1 1.602(5)
P1 C25 1.790(6)
P1 C19 1.803(6)
P1 C13 1.813(6)
Al1 N2 1.920(5)
Al1 N1 1.942(5)
Al1 C43 1.955(7)
Al1 C44 1.976(7)
N1 C1 1.458(7)
N2 C30 1.385(7)
N2 C31 1.462(8)
C1 C9 1.397(9)
C1 C2 1.421(9)
C2 C6 1.392(10)
C2 C3 1.498(10)
C3 C4 1.530(15)
C3 C5 1.526(14)
C3 H3 0.9800
C4 H4A 0.9600
C4 H4B 0.9600
C4 H4C 0.9600
C5 H5A 0.9600
C5 H5B 0.9600
C5 H5C 0.9600
C6 C7 1.360(12)
C6 H6 0.9300
C7 C8 1.367(12)
C7 H7 0.9300
C8 C9 1.383(9)
C8 H8 0.9300
C9 C10 1.530(10)
C10 C12 1.528(11)
C10 C11 1.550(11)
C10 H10 0.9800
C11 H11A 0.9600
C11 H11B 0.9600
C11 H11C 0.9600
C12 H12A 0.9600
C12 H12B 0.9600
C12 H12C 0.9600
C13 C14 1.374(9)
C13 C18 1.383(9)
C14 C15 1.393(10)
C14 H14 0.9300
C15 C16 1.351(11)
C15 H15 0.9300
C16 C17 1.357(11)
C16 H16 0.9300
C17 C18 1.388(10)
C17 H17 0.9300
C18 H18 0.9300
C19 C24 1.389(9)
C19 C20 1.387(9)
C20 C21 1.384(10)
C20 H20 0.9300
C21 C22 1.350(12)
C21 H21 0.9300
C22 C23 1.371(12)
C22 H22 0.9300
C23 C24 1.380(9)
C23 H23 0.9300
C24 H24 0.9300
C25 C26 1.403(8)
C25 C30 1.416(8)
C26 C27 1.374(9)
C26 H26 0.9300
C27 C28 1.375(10)
C27 H27 0.9300
C28 C29 1.386(9)
C28 H28 0.9300
C29 C30 1.417(8)
C29 H29 0.9300
C31 C39 1.395(10)
C31 C32 1.413(10)
C32 C36 1.407(11)
C32 C33 1.501(11)
C33 C35 1.520(12)
C33 C34 1.528(11)
C33 H33 0.9800
C34 H34A 0.9600
C34 H34B 0.9600
C34 H34C 0.9600
C35 H35A 0.9600
C35 H35B 0.9600
C35 H35C 0.9600
C36 C37 1.353(15)
C36 H36 0.9300
C37 C38 1.377(15)
C37 H37 0.9300
C38 C39 1.418(12)
C38 H38 0.9300
C39 C40 1.517(12)
C40 C41 1.547(12)
C40 C42 1.546(12)
C40 H40 0.9800
C41 H41A 0.9600
C41 H41B 0.9600
C41 H41C 0.9600
C42 H42A 0.9600
C42 H42B 0.9600
C42 H42C 0.9600
C43 H43A 0.9600
C43 H43B 0.9600
C43 H43C 0.9600
C44 H44A 0.9600
C44 H44B 0.9600
C44 H44C 0.9600
